data_7229528
loop_
_publ_author_name
'Yamasaki, Yutaro'
'Sekiya, Ryo'
'Haino, Takeharu'

_publ_section_title
;
 Hexameric assembly of 5,17-di-substituted calix[4]arene in the solid
 state
;
_journal_name_full CrystEngComm
_journal_paper_doi 10.1039/C7CE01515A
_journal_year 2017
_chemical_formula_moiety 'C56 H62 N2 O8'
_chemical_formula_sum 'C56 H62 N2 O8'
_chemical_formula_weight 891.07
_chemical_name_systematic
;
 ?
;
_space_group_IT_number 15
_symmetry_cell_setting monoclinic
_symmetry_Int_Tables_number 15
_symmetry_space_group_name_Hall '-C 2yc'
_symmetry_space_group_name_H-M 'C 1 2/c 1'
_atom_sites_solution_hydrogens geom
_audit_creation_date 2017-08-07T21:10:06-00:00
_audit_creation_method 'WinGX routine CIF_UPDATE'
_audit_update_record
;
2017-10-26 deposited with the CCDC.
2017-10-31 downloaded from the CCDC.
;
_cell_angle_alpha 90
_cell_angle_beta 119.438(3)
_cell_angle_gamma 90
_cell_formula_units_Z 4
_cell_length_a 31.802(11)
_cell_length_b 9.443(3)
_cell_length_c 17.980(6)
_cell_measurement_reflns_used 2018
_cell_measurement_temperature 123(2)
_cell_measurement_theta_max 20.70
_cell_measurement_theta_min 2.28
_cell_volume 4702(3)
_computing_cell_refinement 'Bruker SAINT'
_computing_data_collection 'Bruker APEX2'
_computing_data_reduction 'SHELXS-2013 (Sheldrick, 2013)'
_computing_structure_refinement 'SHELXL-2013 (Sheldrick, 2013)'
_diffrn_ambient_temperature 123(2)
_diffrn_measured_fraction_theta_full 0.568
_diffrn_measured_fraction_theta_max 0.995
_diffrn_measurement_device_type 'Bluker APEX-II CCD'
_diffrn_measurement_method '\w scans'
_diffrn_radiation_monochromator graphite
_diffrn_radiation_probe x-ray
_diffrn_radiation_source 'sealed tube'
_diffrn_radiation_type MoK\a
_diffrn_radiation_wavelength 0.71073
_diffrn_reflns_av_R_equivalents 0.0339
_diffrn_reflns_av_unetI/netI 0.0375
_diffrn_reflns_limit_h_max 31
_diffrn_reflns_limit_h_min -24
_diffrn_reflns_limit_k_max 9
_diffrn_reflns_limit_k_min -9
_diffrn_reflns_limit_l_max 9
_diffrn_reflns_limit_l_min -17
_diffrn_reflns_number 6808
_diffrn_reflns_theta_full 25.242
_diffrn_reflns_theta_max 20.701
_diffrn_reflns_theta_min 2.274
_exptl_absorpt_coefficient_mu 0.084
_exptl_absorpt_correction_type none
_exptl_crystal_colour colorless
_exptl_crystal_density_diffrn 1.259
_exptl_crystal_description platelet
_exptl_crystal_F_000 1904
_exptl_crystal_size_max 0.07
_exptl_crystal_size_mid 0.06
_exptl_crystal_size_min 0.03
_refine_diff_density_max 0.266
_refine_diff_density_min -0.201
_refine_diff_density_rms 0.037
_refine_ls_extinction_method none
_refine_ls_goodness_of_fit_ref 1.071
_refine_ls_hydrogen_treatment constr
_refine_ls_matrix_type full
_refine_ls_number_parameters 301
_refine_ls_number_reflns 2418
_refine_ls_number_restraints 0
_refine_ls_restrained_S_all 1.071
_refine_ls_R_factor_all 0.0643
_refine_ls_R_factor_gt 0.0424
_refine_ls_shift/su_max 0
_refine_ls_shift/su_mean 0
_refine_ls_structure_factor_coef Fsqd
_refine_ls_weighting_details
;
 w=1/[\s^2^(Fo^2^)+(0.0544P)^2^+5.4441P]
 where P=(Fo^2^+2Fc^2^)/3
;
_refine_ls_weighting_scheme calc
_refine_ls_wR_factor_gt 0.1051
_refine_ls_wR_factor_ref 0.1187
_reflns_Friedel_coverage 0
_reflns_number_gt 1840
_reflns_number_total 2418
_reflns_threshold_expression 'I > 2\s(I)'
_cod_data_source_file c7ce01515a2.cif
_cod_data_source_block rac1
_cod_depositor_comments
;
The following automatic conversions were performed:

'_diffrn_radiation_probe' value 'X-ray' changed to 'x-ray' according
to
/home/data/users/saulius/crontab/automatic-downloads/rss-feeds/RSC/lib/dictionaries/cif_core.dic
dictionary named 'cif_core.dic' version 2.4.2 from 2011-04-26.

Automatic conversion script
Id: cif_fix_values 4973 2017-02-22 13:04:09Z antanas 
;
_cod_original_cell_volume 4703(3)
_cod_original_sg_symbol_H-M 'C 2/c'
_cod_database_code 7229528

loop_
_symmetry_equiv_pos_as_xyz
'x, y, z'
'-x, y, -z+1/2'
'x+1/2, y+1/2, z'
'-x+1/2, y+1/2, -z+1/2'
'-x, -y, -z'
'x, -y, z-1/2'
'-x+1/2, -y+1/2, -z'
'x+1/2, -y+1/2, z-1/2'

loop_
_atom_site_label
_atom_site_type_symbol
_atom_site_fract_x
_atom_site_fract_y
_atom_site_fract_z
_atom_site_U_iso_or_equiv
_atom_site_adp_type
_atom_site_occupancy
_atom_site_site_symmetry_order
_atom_site_calc_flag
_atom_site_refinement_flags_posn
_atom_site_refinement_flags_adp
C1 C -0.08023(11) 0.2322(3) 0.2723(2) 0.0342(8) Uani 1 1 d . .
C2 C -0.12309(12) 0.1862(3) 0.2026(2) 0.0339(8) Uani 1 1 d . .
C3 C -0.15402(11) 0.1018(3) 0.2177(2) 0.0360(8) Uani 1 1 d . .
H3 H -0.184 0.0725 0.1712 0.043 Uiso 1 1 calc R U
C4 C -0.14147(12) 0.0600(3) 0.3001(2) 0.0331(8) Uani 1 1 d . .
C5 C -0.09679(12) 0.0966(3) 0.3673(2) 0.0361(8) Uani 1 1 d . .
H5 H -0.0875 0.0626 0.423 0.043 Uiso 1 1 calc R U
C6 C -0.06524(11) 0.1824(3) 0.3550(2) 0.0337(8) Uani 1 1 d . .
C7 C -0.01518(11) 0.2169(3) 0.42670(19) 0.0385(9) Uani 1 1 d . .
H7A H -0.0127 0.1907 0.482 0.046 Uiso 1 1 calc R U
H7B H -0.0095 0.3201 0.4274 0.046 Uiso 1 1 calc R U
C8 C 0.02291(11) 0.1378(3) 0.41583(18) 0.0325(8) Uani 1 1 d . .
C9 C 0.01869(12) -0.0069(3) 0.40071(19) 0.0380(9) Uani 1 1 d . .
H9 H -0.0081 -0.0559 0.398 0.046 Uiso 1 1 calc R U
C10 C 0.05242(13) -0.0815(4) 0.3894(2) 0.0439(9) Uani 1 1 d . .
H10 H 0.0496 -0.1813 0.3819 0.053 Uiso 1 1 calc R U
C11 C 0.09024(12) -0.0107(3) 0.38907(19) 0.0395(9) Uani 1 1 d . .
H11 H 0.1131 -0.0623 0.3803 0.047 Uiso 1 1 calc R U
C12 C 0.09542(11) 0.1354(3) 0.40135(18) 0.0326(8) Uani 1 1 d . .
C13 C 0.06198(11) 0.2071(3) 0.41687(18) 0.0316(8) Uani 1 1 d . .
C14 C 0.13262(11) 0.2130(3) 0.38766(19) 0.0363(8) Uani 1 1 d . .
H14A H 0.1654 0.1794 0.4293 0.044 Uiso 1 1 calc R U
H14B H 0.1309 0.3158 0.3966 0.044 Uiso 1 1 calc R U
C15 C 0.10099(12) 0.3951(3) 0.5126(2) 0.0436(9) Uani 1 1 d . .
H15A H 0.1325 0.3506 0.5286 0.052 Uiso 1 1 calc R U
H15B H 0.0909 0.3645 0.5542 0.052 Uiso 1 1 calc R U
C16 C 0.10564(13) 0.5555(3) 0.5142(2) 0.0509(10) Uani 1 1 d . .
H16A H 0.111 0.5855 0.4668 0.061 Uiso 1 1 calc R U
H16B H 0.075 0.5984 0.5046 0.061 Uiso 1 1 calc R U
C17 C 0.14597(13) 0.6095(4) 0.5963(2) 0.0647(11) Uani 1 1 d . .
H17A H 0.139 0.5897 0.6427 0.097 Uiso 1 1 calc R U
H17B H 0.1493 0.7119 0.5921 0.097 Uiso 1 1 calc R U
H17C H 0.1761 0.5623 0.6082 0.097 Uiso 1 1 calc R U
C18 C -0.06421(13) 0.4654(3) 0.2429(2) 0.0501(10) Uani 1 1 d . .
H18A H -0.0997 0.4694 0.2063 0.06 Uiso 1 1 calc R U
H18B H -0.0497 0.5091 0.2107 0.06 Uiso 1 1 calc R U
C19 C -0.05003(14) 0.5497(4) 0.3219(2) 0.0541(10) Uani 1 1 d . .
H19A H -0.0144 0.5486 0.358 0.065 Uiso 1 1 calc R U
H19B H -0.0641 0.5062 0.3547 0.065 Uiso 1 1 calc R U
C20 C -0.06742(15) 0.7023(4) 0.3000(3) 0.0734(13) Uani 1 1 d . .
H20A H -0.0521 0.747 0.2702 0.11 Uiso 1 1 calc R U
H20B H -0.0588 0.7546 0.3527 0.11 Uiso 1 1 calc R U
H20C H -0.1026 0.7034 0.2632 0.11 Uiso 1 1 calc R U
C21 C -0.22129(13) -0.0176(3) 0.2768(2) 0.0382(9) Uani 1 1 d . .
C22 C -0.24629(12) -0.1034(3) 0.3160(2) 0.0391(9) Uani 1 1 d . .
H22 H -0.2743 -0.1547 0.2691 0.047 Uiso 1 1 calc R U
C23 C -0.26516(11) -0.0080(3) 0.3620(2) 0.0402(9) Uani 1 1 d . .
C24 C -0.28628(13) 0.1221(4) 0.3290(2) 0.0527(10) Uani 1 1 d . .
H24 H -0.2888 0.1547 0.2769 0.063 Uiso 1 1 calc R U
C25 C -0.30374(14) 0.2051(4) 0.3715(3) 0.0586(11) Uani 1 1 d . .
H25 H -0.3176 0.2948 0.3489 0.07 Uiso 1 1 calc R U
C26 C -0.30113(14) 0.1583(4) 0.4469(3) 0.0597(11) Uani 1 1 d . .
H26 H -0.3129 0.2153 0.4763 0.072 Uiso 1 1 calc R U
C27 C -0.28117(14) 0.0277(4) 0.4780(2) 0.0586(11) Uani 1 1 d . .
H27 H -0.2797 -0.0066 0.5289 0.07 Uiso 1 1 calc R U
C28 C -0.26312(12) -0.0546(4) 0.4364(2) 0.0488(10) Uani 1 1 d . .
H28 H -0.2492 -0.1442 0.4594 0.059 Uiso 1 1 calc R U
N1 N -0.17315(10) -0.0222(3) 0.31796(17) 0.0386(7) Uani 1 1 d . .
H1 H -0.1595 -0.0823 0.3607 0.046 Uiso 1 1 calc R U
O1 O -0.04935(7) 0.3187(2) 0.25978(13) 0.0387(6) Uani 1 1 d . .
O2 O 0.06588(7) 0.3529(2) 0.42864(13) 0.0360(6) Uani 1 1 d . .
O3 O -0.24564(8) 0.0519(2) 0.21093(15) 0.0478(6) Uani 1 1 d . .
O4 O -0.21378(8) -0.2052(2) 0.37424(14) 0.0445(6) Uani 1 1 d . .
H4 H -0.2221 -0.2867 0.3533 0.067 Uiso 1 1 calc R U

loop_
_atom_site_aniso_label
_atom_site_aniso_U_11
_atom_site_aniso_U_22
_atom_site_aniso_U_33
_atom_site_aniso_U_23
_atom_site_aniso_U_13
_atom_site_aniso_U_12
C1 0.041(2) 0.0318(19) 0.040(2) -0.0031(17) 0.0281(19) -0.0044(17)
C2 0.040(2) 0.0307(18) 0.036(2) 0.0002(16) 0.0226(18) 0.0019(16)
C3 0.037(2) 0.0338(19) 0.039(2) -0.0049(17) 0.0201(17) -0.0019(16)
C4 0.040(2) 0.0271(18) 0.039(2) 0.0010(16) 0.0255(19) -0.0022(16)
C5 0.043(2) 0.038(2) 0.031(2) 0.0012(16) 0.0216(19) 0.0016(17)
C6 0.041(2) 0.0318(18) 0.036(2) -0.0030(16) 0.0245(18) -0.0025(16)
C7 0.041(2) 0.044(2) 0.0333(19) -0.0009(17) 0.0200(17) -0.0055(17)
C8 0.039(2) 0.032(2) 0.0249(18) 0.0023(15) 0.0153(16) -0.0006(17)
C9 0.043(2) 0.038(2) 0.035(2) 0.0046(16) 0.0202(17) -0.0069(18)
C10 0.058(2) 0.0284(19) 0.046(2) 0.0024(17) 0.0263(19) -0.0007(19)
C11 0.046(2) 0.036(2) 0.038(2) 0.0031(16) 0.0219(17) 0.0070(18)
C12 0.038(2) 0.033(2) 0.0255(19) 0.0009(15) 0.0150(16) 0.0005(16)
C13 0.041(2) 0.026(2) 0.0265(18) 0.0016(15) 0.0161(16) -0.0007(17)
C14 0.038(2) 0.0360(18) 0.036(2) -0.0002(16) 0.0183(16) -0.0003(16)
C15 0.040(2) 0.044(2) 0.040(2) -0.0107(18) 0.0148(18) 0.0013(17)
C16 0.045(2) 0.043(2) 0.054(2) -0.0119(19) 0.0168(19) 0.0073(17)
C17 0.052(3) 0.064(3) 0.072(3) -0.020(2) 0.026(2) -0.002(2)
C18 0.061(2) 0.043(2) 0.050(2) 0.0011(19) 0.030(2) -0.0101(19)
C19 0.060(3) 0.050(2) 0.054(2) -0.004(2) 0.030(2) -0.0105(19)
C20 0.081(3) 0.041(2) 0.082(3) -0.009(2) 0.028(3) -0.011(2)
C21 0.046(2) 0.0273(19) 0.042(2) -0.0003(18) 0.023(2) -0.0011(18)
C22 0.037(2) 0.0328(19) 0.045(2) 0.0082(18) 0.0183(18) 0.0009(17)
C23 0.038(2) 0.037(2) 0.049(2) 0.0044(18) 0.0239(18) -0.0034(17)
C24 0.063(3) 0.047(2) 0.059(3) 0.003(2) 0.039(2) 0.005(2)
C25 0.064(3) 0.049(2) 0.073(3) 0.007(2) 0.041(2) 0.005(2)
C26 0.061(3) 0.056(3) 0.076(3) -0.008(2) 0.045(2) -0.005(2)
C27 0.063(3) 0.068(3) 0.057(3) 0.000(2) 0.038(2) -0.004(2)
C28 0.049(2) 0.048(2) 0.054(2) 0.011(2) 0.028(2) -0.0013(18)
N1 0.0381(19) 0.0354(16) 0.0417(17) 0.0067(13) 0.0192(15) 0.0004(14)
O1 0.0432(14) 0.0385(14) 0.0393(14) -0.0004(11) 0.0241(11) -0.0055(11)
O2 0.0405(14) 0.0321(14) 0.0356(14) -0.0043(10) 0.0189(11) -0.0015(10)
O3 0.0464(15) 0.0471(14) 0.0525(16) 0.0141(13) 0.0263(13) 0.0040(12)
O4 0.0484(15) 0.0342(13) 0.0458(15) 0.0075(12) 0.0192(12) -0.0005(12)

loop_
_atom_type_symbol
_atom_type_description
_atom_type_scat_dispersion_real
_atom_type_scat_dispersion_imag
_atom_type_scat_source
C C 0.0033 0.0016 'International Tables Vol C Tables 4.2.6.8 and 6.1.1.4'
H H 0 0 'International Tables Vol C Tables 4.2.6.8 and 6.1.1.4'
N N 0.0061 0.0033 'International Tables Vol C Tables 4.2.6.8 and 6.1.1.4'
O O 0.0106 0.006 'International Tables Vol C Tables 4.2.6.8 and 6.1.1.4'

loop_
_geom_angle_atom_site_label_1
_geom_angle_atom_site_label_2
_geom_angle_atom_site_label_3
_geom_angle
_geom_angle_site_symmetry_3
O1 C1 C2 120.0(3) .
O1 C1 C6 118.3(3) .
C2 C1 C6 121.5(3) .
C1 C2 C3 118.4(3) .
C1 C2 C14 120.2(3) 2
C3 C2 C14 121.0(3) 2
C4 C3 C2 120.7(3) .
C5 C4 C3 119.6(3) .
C5 C4 N1 118.4(3) .
C3 C4 N1 122.0(3) .
C4 C5 C6 121.2(3) .
C5 C6 C1 118.0(3) .
C5 C6 C7 122.0(3) .
C1 C6 C7 120.0(3) .
C6 C7 C8 110.9(3) .
C9 C8 C13 117.6(3) .
C9 C8 C7 120.3(3) .
C13 C8 C7 122.0(3) .
C10 C9 C8 121.6(3) .
C11 C10 C9 119.8(3) .
C10 C11 C12 120.9(3) .
C11 C12 C13 117.9(3) .
C11 C12 C14 119.7(3) .
C13 C12 C14 122.1(3) .
O2 C13 C8 118.6(3) .
O2 C13 C12 119.3(3) .
C8 C13 C12 122.0(3) .
C12 C14 C2 109.4(2) 2
O2 C15 C16 108.5(3) .
C17 C16 C15 112.8(3) .
O1 C18 C19 113.4(3) .
C18 C19 C20 111.0(3) .
O3 C21 N1 123.8(3) .
O3 C21 C22 120.0(3) .
N1 C21 C22 116.2(3) .
O4 C22 C21 110.1(3) .
O4 C22 C23 109.6(3) .
C21 C22 C23 111.6(2) .
C28 C23 C24 118.7(3) .
C28 C23 C22 119.5(3) .
C24 C23 C22 121.8(3) .
C23 C24 C25 120.4(4) .
C24 C25 C26 120.7(4) .
C27 C26 C25 118.5(4) .
C26 C27 C28 121.0(4) .
C23 C28 C27 120.7(3) .
C21 N1 C4 127.0(3) .
C1 O1 C18 114.6(2) .
C13 O2 C15 113.8(2) .

loop_
_geom_bond_atom_site_label_1
_geom_bond_atom_site_label_2
_geom_bond_distance
_geom_bond_site_symmetry_2
C1 O1 1.378(3) .
C1 C2 1.392(4) .
C1 C6 1.401(4) .
C2 C3 1.393(4) .
C2 C14 1.518(4) 2
C3 C4 1.389(4) .
C4 C5 1.383(4) .
C4 N1 1.427(4) .
C5 C6 1.390(4) .
C6 C7 1.512(4) .
C7 C8 1.515(4) .
C8 C9 1.387(4) .
C8 C13 1.396(4) .
C9 C10 1.379(4) .
C10 C11 1.378(4) .
C11 C12 1.395(4) .
C12 C13 1.399(4) .
C12 C14 1.511(4) .
C13 O2 1.390(3) .
C14 C2 1.518(4) 2
C15 O2 1.425(4) .
C15 C16 1.520(5) .
C16 C17 1.492(5) .
C18 O1 1.448(4) .
C18 C19 1.491(5) .
C19 C20 1.524(5) .
C21 O3 1.237(4) .
C21 N1 1.334(4) .
C21 C22 1.528(4) .
C22 O4 1.424(4) .
C22 C23 1.531(5) .
C23 C28 1.380(5) .
C23 C24 1.387(5) .
C24 C25 1.387(5) .
C25 C26 1.389(5) .
C26 C27 1.373(5) .
C27 C28 1.384(5) .
